data_4128869
loop_
_publ_author_name
'Bhardwaj, Rajni M.'
'McMahon, Jennifer A.'
'Nyman, Jonas'
'Price, Louise S.'
'Konar, Sumit'
'Oswald, Iain D. H.'
'Pulham, Colin R.'
'Price, Sarah L.'
'Reutzel-Edens, Susan M'

_publ_section_title
;
 A Prolific Solvate Former, Galunisertib, under the Pressure of Crystal
 Structure Prediction, Produces Ten Diverse Polymorphs.
;
_journal_issue 35
_journal_name_full 'Journal of the American Chemical Society'
_journal_page_first 13887
_journal_page_last 13897
_journal_paper_doi 10.1021/jacs.9b06634
_journal_volume 141
_journal_year 2019
_chemical_formula_moiety 'C22 H19 N5 O, C5 H9 N O'
_chemical_formula_sum 'C27 H28 N6 O2'
_chemical_formula_weight 468.55
_chemical_name_common 'TGF beta'
_space_group_crystal_system monoclinic
_space_group_IT_number 14
_space_group_name_Hall '-P 2ybc'
_space_group_name_H-M_alt 'P 1 21/c 1'
_atom_sites_solution_hydrogens geom
_audit_creation_method SHELXL-2018/3
_cell_angle_alpha 90
_cell_angle_beta 106.892(2)
_cell_angle_gamma 90
_cell_formula_units_Z 4
_cell_length_a 9.9660(6)
_cell_length_b 33.730(2)
_cell_length_c 7.3404(5)
_cell_measurement_reflns_used 9916
_cell_measurement_temperature 100(2)
_cell_measurement_theta_max 72.07
_cell_measurement_theta_min 2.62
_cell_volume 2361.0(3)
_computing_cell_refinement 'SAINT 7.46A (Bruker-AXS, 2011)'
_computing_data_collection 'APEX2 v2011.4.0 (Bruker-AXS, 2011)'
_computing_data_reduction 'SAINT 7.46A (Bruker-AXS, 2011)'
_computing_molecular_graphics 'Bruker SHELXTL'
_computing_publication_material 'Bruker SHELXTL'
_computing_structure_refinement 'SHELXL-2016/6 (Sheldrick, 2016)'
_computing_structure_solution 'SHELXT (Sheldrick, 2015)'
_diffrn_ambient_temperature 100(2)
_diffrn_detector_area_resol_mean 10.4
_diffrn_measured_fraction_theta_full 0.999
_diffrn_measured_fraction_theta_max 0.998
_diffrn_measurement_device_type 'Bruker Photon 100 CMOS'
_diffrn_measurement_method '\f and \w scans'
_diffrn_radiation_monochromator 'Incoatec I\mS multilayer optics'
_diffrn_radiation_source 'I\mS micro-focus sealed tube'
_diffrn_radiation_type CuK\a
_diffrn_radiation_wavelength 1.54178
_diffrn_reflns_av_R_equivalents 0.0499
_diffrn_reflns_av_unetI/netI 0.0180
_diffrn_reflns_Laue_measured_fraction_full 0.999
_diffrn_reflns_Laue_measured_fraction_max 0.998
_diffrn_reflns_limit_h_max 12
_diffrn_reflns_limit_h_min -12
_diffrn_reflns_limit_k_max 41
_diffrn_reflns_limit_k_min -41
_diffrn_reflns_limit_l_max 9
_diffrn_reflns_limit_l_min -9
_diffrn_reflns_number 77127
_diffrn_reflns_point_group_measured_fraction_full 0.999
_diffrn_reflns_point_group_measured_fraction_max 0.998
_diffrn_reflns_theta_full 67.679
_diffrn_reflns_theta_max 72.247
_diffrn_reflns_theta_min 2.620
_diffrn_source 'I\mS micro-focus sealed tube'
_exptl_absorpt_coefficient_mu 0.693
_exptl_absorpt_correction_T_max 0.7536
_exptl_absorpt_correction_T_min 0.6169
_exptl_absorpt_correction_type multi-scan
_exptl_absorpt_process_details 'SADABS (Sheldrick, 2009)'
_exptl_crystal_colour colourless
_exptl_crystal_density_diffrn 1.318
_exptl_crystal_description prismatic
_exptl_crystal_F_000 992
_exptl_crystal_size_max 0.528
_exptl_crystal_size_mid 0.126
_exptl_crystal_size_min 0.089
_refine_diff_density_max 0.277
_refine_diff_density_min -0.202
_refine_diff_density_rms 0.043
_refine_ls_extinction_coef 0.0048(3)
_refine_ls_extinction_expression Fc^*^=kFc[1+0.001xFc^2^\l^3^/sin(2\q)]^-1/4^
_refine_ls_extinction_method 'SHELXL-2018/3 (Sheldrick 2018)'
_refine_ls_goodness_of_fit_ref 1.125
_refine_ls_hydrogen_treatment constr
_refine_ls_matrix_type full
_refine_ls_number_parameters 384
_refine_ls_number_reflns 4642
_refine_ls_number_restraints 2
_refine_ls_restrained_S_all 1.125
_refine_ls_R_factor_all 0.0441
_refine_ls_R_factor_gt 0.0423
_refine_ls_shift/su_max 0.000
_refine_ls_shift/su_mean 0.000
_refine_ls_structure_factor_coef Fsqd
_refine_ls_weighting_details 'w=1/[\s^2^(Fo^2^)+(0.0387P)^2^+1.5722P] where P=(Fo^2^+2Fc^2^)/3'
_refine_ls_weighting_scheme calc
_refine_ls_wR_factor_gt 0.1065
_refine_ls_wR_factor_ref 0.1076
_reflns_Friedel_coverage 0.000
_reflns_number_gt 4409
_reflns_number_total 4642
_reflns_threshold_expression 'I > 2\s(I)'
_cod_data_source_file ja9b06634_si_001.cif
_cod_data_source_block Galunisertib_NMP
_cod_original_sg_symbol_H-M 'P 21/c'
_cod_database_code 4128869
_shelx_shelxl_version_number 2018/3
_shelx_space_group_comment
;
The symmetry employed for this shelxl refinement is uniquely defined
by the following loop, which should always be used as a source of
symmetry information in preference to the above space-group names.
They are only intended as comments.
;
_shelx_estimated_absorpt_t_min 0.711
_shelx_estimated_absorpt_t_max 0.941

loop_
_space_group_symop_operation_xyz
'x, y, z'
'-x, y+1/2, -z+1/2'
'-x, -y, -z'
'x, -y-1/2, z-1/2'

loop_
_atom_site_label
_atom_site_type_symbol
_atom_site_fract_x
_atom_site_fract_y
_atom_site_fract_z
_atom_site_U_iso_or_equiv
_atom_site_adp_type
_atom_site_occupancy
_atom_site_site_symmetry_order
_atom_site_calc_flag
_atom_site_refinement_flags_posn
_atom_site_refinement_flags_adp
_atom_site_refinement_flags_occupancy
_atom_site_disorder_assembly
_atom_site_disorder_group
N3 N 0.39310(12) 0.33952(3) 0.76658(17) 0.0177(3) Uani 1 1 d . . . A 137
O26 O 0.44946(12) 0.45073(3) 0.4735(2) 0.0398(3) Uani 1 1 d . . . B 137
O1S O -0.0122(9) 0.4728(3) 0.7291(12) 0.047(3) Uani 0.663(5) 1 d . . P C 1
N9 N 0.07659(12) 0.33100(4) 0.37861(18) 0.0200(3) Uani 1 1 d . . . . .
N10 N 0.06752(12) 0.31169(4) 0.21604(18) 0.0187(3) Uani 1 1 d . . . . .
N19 N 0.73291(12) 0.28330(3) 0.46688(17) 0.0188(3) Uani 1 1 d . . . . .
N27 N 0.67210(14) 0.47120(4) 0.6001(2) 0.0280(3) Uani 1 1 d . . . . .
H27A H 0.646410 0.496219 0.596709 0.034 Uiso 1 1 calc R U . . .
H27B H 0.761255 0.464796 0.644790 0.034 Uiso 1 1 calc R U . . .
C16 C 0.44370(14) 0.30261(4) 0.39998(19) 0.0148(3) Uani 1 1 d . . . . .
C24 C 0.51943(14) 0.37254(4) 0.48574(19) 0.0157(3) Uani 1 1 d . . . . .
H24 H 0.424328 0.380539 0.459901 0.019 Uiso 1 1 calc R U . . .
C20 C 0.69226(14) 0.32082(4) 0.50116(19) 0.0162(3) Uani 1 1 d . . . . .
C14 C 0.19064(14) 0.29931(4) 0.1976(2) 0.0165(3) Uani 1 1 d . . . . .
C15 C 0.29299(14) 0.31109(4) 0.3609(2) 0.0149(3) Uani 1 1 d . . . . .
C25 C 0.54998(14) 0.33218(4) 0.46620(19) 0.0146(3) Uani 1 1 d . . . . .
C8 C 0.21503(14) 0.33076(4) 0.4697(2) 0.0167(3) Uani 1 1 d . . . . .
C18 C 0.63140(15) 0.25778(4) 0.3955(2) 0.0189(3) Uani 1 1 d . . . . .
H18 H 0.657233 0.232153 0.363789 0.023 Uiso 1 1 calc R U . . .
C23 C 0.62315(15) 0.40057(4) 0.5410(2) 0.0179(3) Uani 1 1 d . . . . .
C17 C 0.48748(14) 0.26550(4) 0.3624(2) 0.0178(3) Uani 1 1 d . . . . .
H17 H 0.420574 0.245171 0.314273 0.021 Uiso 1 1 calc R U . . .
C13 C 0.16882(15) 0.27991(4) 0.0083(2) 0.0208(3) Uani 1 1 d . . . . .
H13A H 0.217098 0.253965 0.021244 0.025 Uiso 1 1 calc R U . . .
H13B H 0.202557 0.296963 -0.079013 0.025 Uiso 1 1 calc R U . . .
C21 C 0.79877(14) 0.34983(4) 0.5653(2) 0.0194(3) Uani 1 1 d . . . . .
H21 H 0.894405 0.342159 0.594618 0.023 Uiso 1 1 calc R U . . .
C22 C 0.76599(15) 0.38864(4) 0.5856(2) 0.0200(3) Uani 1 1 d . . . . .
H22 H 0.838602 0.407640 0.629504 0.024 Uiso 1 1 calc R U . . .
C4 C 0.26353(14) 0.34919(4) 0.6594(2) 0.0179(3) Uani 1 1 d . . . . .
C2 C 0.44588(15) 0.35819(4) 0.9332(2) 0.0202(3) Uani 1 1 d . . . . .
C11 C -0.05459(15) 0.30389(5) 0.0537(2) 0.0244(3) Uani 1 1 d . . . . .
H11A H -0.089237 0.328401 -0.018925 0.029 Uiso 1 1 calc R U . . .
H11B H -0.131603 0.291591 0.093936 0.029 Uiso 1 1 calc R U . . .
C5 C 0.17887(16) 0.37625(5) 0.7192(2) 0.0247(3) Uani 1 1 d . . . . .
H5 H 0.087558 0.382570 0.640379 0.030 Uiso 1 1 calc R U . . .
C12 C 0.00698(15) 0.27483(5) -0.0624(2) 0.0242(3) Uani 1 1 d . . . . .
H12A H -0.028752 0.280964 -0.199902 0.029 Uiso 1 1 calc R U . . .
H12B H -0.019358 0.247246 -0.041819 0.029 Uiso 1 1 calc R U . . .
C1 C 0.59592(16) 0.34874(5) 1.0360(2) 0.0243(3) Uani 1 1 d . . . . .
H1A H 0.602787 0.321328 1.081979 0.036 Uiso 1 1 calc R U . . .
H1B H 0.629679 0.366787 1.144318 0.036 Uiso 1 1 calc R U . . .
H1C H 0.653289 0.351948 0.948836 0.036 Uiso 1 1 calc R U . . .
C26 C 0.57566(16) 0.44293(4) 0.5373(2) 0.0237(3) Uani 1 1 d . . . . .
C7 C 0.36771(17) 0.38517(5) 1.0035(2) 0.0276(3) Uani 1 1 d . . . . .
H7 H 0.406941 0.397663 1.123147 0.033 Uiso 1 1 calc R U . . .
C6 C 0.23149(18) 0.39352(5) 0.8957(2) 0.0310(4) Uani 1 1 d . . . . .
H6 H 0.174897 0.411012 0.943294 0.037 Uiso 1 1 calc R U . . .
C2S C 0.0396(9) 0.5065(3) 0.7697(15) 0.028(3) Uani 0.663(5) 1 d D . P C 1
N6S N 0.1692(4) 0.51657(10) 0.8271(5) 0.0287(8) Uani 0.663(5) 1 d D . P C 1
C3S C -0.0541(5) 0.54284(10) 0.7442(5) 0.0337(8) Uani 0.663(5) 1 d D . P C 1
H3SA H -0.130960 0.538853 0.802605 0.040 Uiso 0.663(5) 1 calc R U P C 1
H3SB H -0.094662 0.549454 0.607825 0.040 Uiso 0.663(5) 1 calc R U P C 1
C5S C 0.1913(6) 0.55898(10) 0.8556(5) 0.0314(8) Uani 0.663(5) 1 d . . P C 1
H5SA H 0.225261 0.570772 0.753647 0.038 Uiso 0.663(5) 1 calc R U P C 1
H5SB H 0.260080 0.564614 0.980340 0.038 Uiso 0.663(5) 1 calc R U P C 1
C4S C 0.0473(5) 0.57501(9) 0.8483(5) 0.0387(9) Uani 0.663(5) 1 d . . P C 1
H4SA H 0.028705 0.600401 0.777739 0.046 Uiso 0.663(5) 1 calc R U P C 1
H4SB H 0.039210 0.579225 0.978183 0.046 Uiso 0.663(5) 1 calc R U P C 1
C7S C 0.2868(4) 0.48988(10) 0.8461(5) 0.0420(9) Uani 0.663(5) 1 d . . P C 1
H7SA H 0.332143 0.484550 0.981264 0.063 Uiso 0.663(5) 1 calc R U P C 1
H7SB H 0.354492 0.502141 0.789693 0.063 Uiso 0.663(5) 1 calc R U P C 1
H7SC H 0.253024 0.464939 0.780210 0.063 Uiso 0.663(5) 1 calc R U P C 1
C2T C 0.048(3) 0.5044(8) 0.766(4) 0.043(7) Uani 0.337(5) 1 d . . P C 2
N6T N 0.0183(7) 0.54320(18) 0.7657(7) 0.0271(14) Uani 0.337(5) 1 d . . P C 2
C3T C 0.2173(10) 0.5047(2) 0.8726(13) 0.037(2) Uani 0.337(5) 1 d . . P C 2
H3TA H 0.237751 0.492980 1.001466 0.044 Uiso 0.337(5) 1 calc R U P C 2
H3TB H 0.267416 0.489165 0.798172 0.044 Uiso 0.337(5) 1 calc R U P C 2
C5T C 0.1261(10) 0.5712(2) 0.8607(9) 0.0320(15) Uani 0.337(5) 1 d . . P C 2
H5TA H 0.115639 0.579191 0.985665 0.038 Uiso 0.337(5) 1 calc R U P C 2
H5TB H 0.123108 0.595211 0.781878 0.038 Uiso 0.337(5) 1 calc R U P C 2
C4T C 0.2629(9) 0.5480(2) 0.8850(10) 0.0379(16) Uani 0.337(5) 1 d . . P C 2
H4TA H 0.305471 0.554626 0.782588 0.045 Uiso 0.337(5) 1 calc R U P C 2
H4TB H 0.331519 0.553760 1.009752 0.045 Uiso 0.337(5) 1 calc R U P C 2
O1T O -0.0105(16) 0.4736(5) 0.7227(19) 0.031(4) Uani 0.337(5) 1 d . . P C 2
C7T C -0.1271(8) 0.55457(19) 0.6876(10) 0.0350(15) Uani 0.337(5) 1 d . . P C 2
H7TA H -0.167490 0.540705 0.566701 0.053 Uiso 0.337(5) 1 calc R U P C 2
H7TB H -0.133080 0.583265 0.665632 0.053 Uiso 0.337(5) 1 calc R U P C 2
H7TC H -0.179158 0.547459 0.777362 0.053 Uiso 0.337(5) 1 calc R U P C 2

loop_
_atom_site_aniso_label
_atom_site_aniso_U_11
_atom_site_aniso_U_22
_atom_site_aniso_U_33
_atom_site_aniso_U_23
_atom_site_aniso_U_13
_atom_site_aniso_U_12
N3 0.0185(6) 0.0170(6) 0.0193(6) 0.0011(5) 0.0083(5) -0.0016(4)
O26 0.0207(6) 0.0146(5) 0.0807(10) -0.0037(6) 0.0095(6) 0.0003(4)
O1S 0.030(4) 0.031(5) 0.072(5) 0.007(3) 0.003(3) -0.004(3)
N9 0.0151(6) 0.0212(6) 0.0244(6) -0.0036(5) 0.0066(5) -0.0007(5)
N10 0.0125(5) 0.0196(6) 0.0237(6) -0.0035(5) 0.0047(5) -0.0006(4)
N19 0.0165(6) 0.0169(6) 0.0236(6) 0.0010(5) 0.0065(5) 0.0030(4)
N27 0.0241(7) 0.0135(6) 0.0460(8) -0.0044(6) 0.0093(6) -0.0018(5)
C16 0.0143(6) 0.0144(6) 0.0165(6) 0.0014(5) 0.0059(5) 0.0005(5)
C24 0.0150(6) 0.0156(6) 0.0183(7) 0.0002(5) 0.0076(5) 0.0009(5)
C20 0.0155(7) 0.0156(6) 0.0186(7) 0.0021(5) 0.0067(5) 0.0015(5)
C14 0.0143(6) 0.0125(6) 0.0242(7) 0.0005(5) 0.0081(5) -0.0010(5)
C15 0.0141(6) 0.0106(6) 0.0205(7) 0.0004(5) 0.0059(5) -0.0016(5)
C25 0.0145(6) 0.0148(6) 0.0156(6) 0.0006(5) 0.0062(5) -0.0002(5)
C8 0.0146(6) 0.0135(6) 0.0224(7) 0.0000(5) 0.0063(5) -0.0013(5)
C18 0.0199(7) 0.0138(6) 0.0234(7) 0.0000(5) 0.0071(6) 0.0037(5)
C23 0.0188(7) 0.0152(7) 0.0207(7) -0.0008(5) 0.0076(5) -0.0005(5)
C17 0.0180(7) 0.0140(6) 0.0219(7) -0.0010(5) 0.0067(5) -0.0013(5)
C13 0.0201(7) 0.0203(7) 0.0220(7) -0.0024(6) 0.0063(6) -0.0023(5)
C21 0.0127(6) 0.0211(7) 0.0241(7) 0.0005(6) 0.0048(5) 0.0004(5)
C22 0.0165(7) 0.0185(7) 0.0253(7) -0.0015(6) 0.0065(6) -0.0045(5)
C4 0.0167(7) 0.0161(6) 0.0231(7) -0.0001(5) 0.0094(6) -0.0027(5)
C2 0.0228(7) 0.0201(7) 0.0194(7) 0.0014(6) 0.0088(6) -0.0022(6)
C11 0.0147(7) 0.0281(8) 0.0267(8) -0.0040(6) 0.0004(6) -0.0005(6)
C5 0.0184(7) 0.0267(8) 0.0300(8) -0.0061(6) 0.0087(6) 0.0009(6)
C12 0.0206(7) 0.0255(8) 0.0237(8) -0.0042(6) 0.0021(6) -0.0021(6)
C1 0.0234(8) 0.0279(8) 0.0205(7) -0.0001(6) 0.0047(6) -0.0001(6)
C26 0.0221(7) 0.0161(7) 0.0348(8) -0.0025(6) 0.0111(6) -0.0016(6)
C7 0.0303(8) 0.0302(8) 0.0223(8) -0.0068(6) 0.0078(6) 0.0004(7)
C6 0.0286(8) 0.0344(9) 0.0327(9) -0.0106(7) 0.0133(7) 0.0055(7)
C2S 0.032(4) 0.023(6) 0.029(4) -0.005(3) 0.008(3) -0.013(3)
N6S 0.023(2) 0.0233(17) 0.0402(18) 0.0007(12) 0.0094(14) -0.0008(14)
C3S 0.030(2) 0.0256(16) 0.0409(18) -0.0033(13) 0.0036(19) 0.005(2)
C5S 0.039(3) 0.023(2) 0.0342(16) -0.0016(14) 0.014(2) -0.0118(17)
C4S 0.046(2) 0.0226(15) 0.0478(18) -0.0046(12) 0.0140(18) 0.0016(16)
C7S 0.0283(16) 0.0328(16) 0.064(2) 0.0030(14) 0.0127(15) 0.0016(14)
C2T 0.070(13) 0.025(12) 0.044(10) 0.014(7) 0.032(8) 0.030(9)
N6T 0.026(3) 0.026(3) 0.028(2) -0.0023(18) 0.005(3) -0.004(3)
C3T 0.024(5) 0.026(4) 0.053(5) 0.002(3) 0.000(4) -0.002(3)
C5T 0.030(4) 0.025(4) 0.043(3) -0.006(3) 0.015(4) -0.007(3)
C4T 0.029(4) 0.040(4) 0.043(4) 0.000(3) 0.010(3) -0.008(3)
O1T 0.036(8) 0.021(8) 0.044(6) -0.022(5) 0.021(6) -0.016(5)
C7T 0.031(3) 0.030(3) 0.044(4) -0.008(3) 0.011(3) -0.002(3)

loop_
_atom_type_symbol
_atom_type_description
_atom_type_scat_dispersion_real
_atom_type_scat_dispersion_imag
_atom_type_scat_source
C C 0.0181 0.0091 'International Tables Vol C Tables 4.2.6.8 and 6.1.1.4'
H H 0.0000 0.0000 'International Tables Vol C Tables 4.2.6.8 and 6.1.1.4'
N N 0.0311 0.0180 'International Tables Vol C Tables 4.2.6.8 and 6.1.1.4'
O O 0.0492 0.0322 'International Tables Vol C Tables 4.2.6.8 and 6.1.1.4'

loop_
_geom_angle_atom_site_label_1
_geom_angle_atom_site_label_2
_geom_angle_atom_site_label_3
_geom_angle
C2 N3 C4 118.46(12)
N10 N9 C8 103.52(11)
N9 N10 C14 114.51(12)
N9 N10 C11 129.79(12)
C14 N10 C11 115.62(12)
C18 N19 C20 116.23(12)
C26 N27 H27A 120.0
C26 N27 H27B 120.0
H27A N27 H27B 120.0
C17 C16 C25 116.99(12)
C17 C16 C15 120.08(12)
C25 C16 C15 122.82(12)
C23 C24 C25 121.89(12)
C23 C24 H24 119.1
C25 C24 H24 119.1
N19 C20 C25 123.23(12)
N19 C20 C21 117.63(12)
C25 C20 C21 119.06(12)
N10 C14 C15 106.76(12)
N10 C14 C13 109.90(12)
C15 C14 C13 143.24(13)
C14 C15 C8 103.49(12)
C14 C15 C16 124.37(12)
C8 C15 C16 132.11(13)
C24 C25 C20 118.42(12)
C24 C25 C16 123.08(12)
C20 C25 C16 118.35(12)
N9 C8 C15 111.71(12)
N9 C8 C4 118.33(12)
C15 C8 C4 129.95(12)
N19 C18 C17 125.09(13)
N19 C18 H18 117.5
C17 C18 H18 117.5
C24 C23 C22 119.39(13)
C24 C23 C26 116.32(12)
C22 C23 C26 124.16(13)
C16 C17 C18 119.92(13)
C16 C17 H17 120.0
C18 C17 H17 120.0
C14 C13 C12 102.45(11)
C14 C13 H13A 111.3
C12 C13 H13A 111.3
C14 C13 H13B 111.3
C12 C13 H13B 111.3
H13A C13 H13B 109.2
C22 C21 C20 121.10(13)
C22 C21 H21 119.4
C20 C21 H21 119.4
C21 C22 C23 120.00(13)
C21 C22 H22 120.0
C23 C22 H22 120.0
N3 C4 C5 122.68(14)
N3 C4 C8 116.58(12)
C5 C4 C8 120.71(13)
N3 C2 C7 122.17(14)
N3 C2 C1 115.40(13)
C7 C2 C1 122.41(14)
N10 C11 C12 101.25(11)
N10 C11 H11A 111.5
C12 C11 H11A 111.5
N10 C11 H11B 111.5
C12 C11 H11B 111.5
H11A C11 H11B 109.3
C6 C5 C4 118.18(14)
C6 C5 H5 120.9
C4 C5 H5 120.9
C11 C12 C13 106.69(12)
C11 C12 H12A 110.4
C13 C12 H12A 110.4
C11 C12 H12B 110.4
C13 C12 H12B 110.4
H12A C12 H12B 108.6
C2 C1 H1A 109.5
C2 C1 H1B 109.5
H1A C1 H1B 109.5
C2 C1 H1C 109.5
H1A C1 H1C 109.5
H1B C1 H1C 109.5
O26 C26 N27 121.94(14)
O26 C26 C23 119.31(13)
N27 C26 C23 118.74(13)
C6 C7 C2 118.82(14)
C6 C7 H7 120.6
C2 C7 H7 120.6
C5 C6 C7 119.50(14)
C5 C6 H6 120.2
C7 C6 H6 120.2
O1S C2S N6S 128.8(9)
O1S C2S C3S 120.6(7)
N6S C2S C3S 110.6(6)
C2S N6S C7S 125.1(5)
C2S N6S C5S 113.8(5)
C7S N6S C5S 120.8(4)
C2S C3S C4S 102.6(4)
C2S C3S H3SA 111.2
C4S C3S H3SA 111.2
C2S C3S H3SB 111.2
C4S C3S H3SB 111.2
H3SA C3S H3SB 109.2
N6S C5S C4S 104.1(3)
N6S C5S H5SA 110.9
C4S C5S H5SA 110.9
N6S C5S H5SB 110.9
C4S C5S H5SB 110.9
H5SA C5S H5SB 109.0
C5S C4S C3S 104.2(3)
C5S C4S H4SA 110.9
C3S C4S H4SA 110.9
C5S C4S H4SB 110.9
C3S C4S H4SB 110.9
H4SA C4S H4SB 108.9
N6S C7S H7SA 109.5
N6S C7S H7SB 109.5
H7SA C7S H7SB 109.5
N6S C7S H7SC 109.5
H7SA C7S H7SC 109.5
H7SB C7S H7SC 109.5
O1T C2T N6T 140(2)
O1T C2T C3T 119.1(18)
N6T C2T C3T 101.0(18)
C2T N6T C7T 116.9(13)
C2T N6T C5T 120.3(13)
C7T N6T C5T 122.4(6)
C4T C3T C2T 106.3(11)
C4T C3T H3TA 110.5
C2T C3T H3TA 110.5
C4T C3T H3TB 110.5
C2T C3T H3TB 110.5
H3TA C3T H3TB 108.7
N6T C5T C4T 103.4(6)
N6T C5T H5TA 111.1
C4T C5T H5TA 111.1
N6T C5T H5TB 111.1
C4T C5T H5TB 111.1
H5TA C5T H5TB 109.0
C3T C4T C5T 104.0(6)
C3T C4T H4TA 110.9
C5T C4T H4TA 110.9
C3T C4T H4TB 110.9
C5T C4T H4TB 110.9
H4TA C4T H4TB 109.0
N6T C7T H7TA 109.5
N6T C7T H7TB 109.5
H7TA C7T H7TB 109.5
N6T C7T H7TC 109.5
H7TA C7T H7TC 109.5
H7TB C7T H7TC 109.5

loop_
_geom_bond_atom_site_label_1
_geom_bond_atom_site_label_2
_geom_bond_distance
N3 C2 1.3396(19)
N3 C4 1.3425(19)
O26 C26 1.2362(19)
O1S C2S 1.250(14)
N9 N10 1.3393(17)
N9 C8 1.3472(18)
N10 C14 1.3398(18)
N10 C11 1.4586(18)
N19 C18 1.3156(19)
N19 C20 1.3743(18)
N27 C26 1.3373(19)
N27 H27A 0.8800
N27 H27B 0.8800
C16 C17 1.3795(19)
C16 C25 1.4331(18)
C16 C15 1.4730(18)
C24 C23 1.3721(19)
C24 C25 1.4115(18)
C24 H24 0.9500
C20 C25 1.4184(18)
C20 C21 1.4197(19)
C14 C15 1.387(2)
C14 C13 1.493(2)
C15 C8 1.4292(19)
C8 C4 1.472(2)
C18 C17 1.4077(19)
C18 H18 0.9500
C23 C22 1.423(2)
C23 C26 1.5030(19)
C17 H17 0.9500
C13 C12 1.554(2)
C13 H13A 0.9900
C13 H13B 0.9900
C21 C22 1.368(2)
C21 H21 0.9500
C22 H22 0.9500
C4 C5 1.398(2)
C2 C7 1.391(2)
C2 C1 1.500(2)
C11 C12 1.538(2)
C11 H11A 0.9900
C11 H11B 0.9900
C5 C6 1.378(2)
C5 H5 0.9500
C12 H12A 0.9900
C12 H12B 0.9900
C1 H1A 0.9800
C1 H1B 0.9800
C1 H1C 0.9800
C7 C6 1.387(2)
C7 H7 0.9500
C6 H6 0.9500
C2S N6S 1.282(10)
C2S C3S 1.519(11)
N6S C7S 1.452(4)
N6S C5S 1.453(4)
C3S C4S 1.527(5)
C3S H3SA 0.9900
C3S H3SB 0.9900
C5S C4S 1.520(5)
C5S H5SA 0.9900
C5S H5SB 0.9900
C4S H4SA 0.9900
C4S H4SB 0.9900
C7S H7SA 0.9800
C7S H7SB 0.9800
C7S H7SC 0.9800
C2T O1T 1.19(3)
C2T N6T 1.34(2)
C2T C3T 1.64(3)
N6T C7T 1.446(9)
N6T C5T 1.449(8)
C3T C4T 1.525(10)
C3T H3TA 0.9900
C3T H3TB 0.9900
C5T C4T 1.538(10)
C5T H5TA 0.9900
C5T H5TB 0.9900
C4T H4TA 0.9900
C4T H4TB 0.9900
C7T H7TA 0.9800
C7T H7TB 0.9800
C7T H7TC 0.9800

loop_
_geom_torsion_atom_site_label_1
_geom_torsion_atom_site_label_2
_geom_torsion_atom_site_label_3
_geom_torsion_atom_site_label_4
_geom_torsion
C8 N9 N10 C14 -0.15(16)
C8 N9 N10 C11 -176.86(14)
C18 N19 C20 C25 1.0(2)
C18 N19 C20 C21 -175.59(13)
N9 N10 C14 C15 -0.04(16)
C11 N10 C14 C15 177.15(12)
N9 N10 C14 C13 -177.43(12)
C11 N10 C14 C13 -0.23(17)
N10 C14 C15 C8 0.20(14)
C13 C14 C15 C8 176.10(18)
N10 C14 C15 C16 178.69(12)
C13 C14 C15 C16 -5.4(3)
C17 C16 C15 C14 -43.3(2)
C25 C16 C15 C14 132.85(14)
C17 C16 C15 C8 134.72(15)
C25 C16 C15 C8 -49.1(2)
C23 C24 C25 C20 -1.4(2)
C23 C24 C25 C16 -176.89(13)
N19 C20 C25 C24 -172.83(13)
C21 C20 C25 C24 3.75(19)
N19 C20 C25 C16 2.9(2)
C21 C20 C25 C16 179.49(13)
C17 C16 C25 C24 171.22(13)
C15 C16 C25 C24 -5.0(2)
C17 C16 C25 C20 -4.30(19)
C15 C16 C25 C20 179.44(12)
N10 N9 C8 C15 0.28(15)
N10 N9 C8 C4 -178.77(12)
C14 C15 C8 N9 -0.31(15)
C16 C15 C8 N9 -178.63(13)
C14 C15 C8 C4 178.60(14)
C16 C15 C8 C4 0.3(2)
C20 N19 C18 C17 -3.6(2)
C25 C24 C23 C22 -1.9(2)
C25 C24 C23 C26 174.13(13)
C25 C16 C17 C18 2.1(2)
C15 C16 C17 C18 178.43(13)
N19 C18 C17 C16 2.1(2)
N10 C14 C13 C12 -12.13(15)
C15 C14 C13 C12 172.06(18)
N19 C20 C21 C22 173.87(13)
C25 C20 C21 C22 -2.9(2)
C20 C21 C22 C23 -0.4(2)
C24 C23 C22 C21 2.8(2)
C26 C23 C22 C21 -172.88(14)
C2 N3 C4 C5 -3.6(2)
C2 N3 C4 C8 174.35(12)
N9 C8 C4 N3 162.81(12)
C15 C8 C4 N3 -16.0(2)
N9 C8 C4 C5 -19.2(2)
C15 C8 C4 C5 161.98(14)
C4 N3 C2 C7 4.2(2)
C4 N3 C2 C1 -174.30(12)
N9 N10 C11 C12 -170.78(14)
C14 N10 C11 C12 12.55(17)
N3 C4 C5 C6 -0.1(2)
C8 C4 C5 C6 -177.96(14)
N10 C11 C12 C13 -19.15(15)
C14 C13 C12 C11 19.36(15)
C24 C23 C26 O26 -5.1(2)
C22 C23 C26 O26 170.79(15)
C24 C23 C26 N27 176.23(14)
C22 C23 C26 N27 -7.9(2)
N3 C2 C7 C6 -1.2(2)
C1 C2 C7 C6 177.27(15)
C4 C5 C6 C7 3.2(2)
C2 C7 C6 C5 -2.6(3)
O1S C2S N6S C7S 4.1(15)
C3S C2S N6S C7S -173.0(4)
O1S C2S N6S C5S 178.3(10)
C3S C2S N6S C5S 1.2(9)
O1S C2S C3S C4S 168.4(9)
N6S C2S C3S C4S -14.3(8)
C2S N6S C5S C4S 12.6(6)
C7S N6S C5S C4S -173.0(3)
N6S C5S C4S C3S -20.4(4)
C2S C3S C4S C5S 20.7(5)
O1T C2T N6T C7T -1(4)
C3T C2T N6T C7T -177.6(8)
O1T C2T N6T C5T 171(3)
C3T C2T N6T C5T -4.8(19)
O1T C2T C3T C4T 172.6(19)
N6T C2T C3T C4T -10.2(17)
C2T N6T C5T C4T 17.6(15)
C7T N6T C5T C4T -170.0(6)
C2T C3T C4T C5T 19.8(12)
N6T C5T C4T C3T -21.7(7)
